data_7220274
loop_
_publ_author_name
'Helttunen, Kaisa'
'Tero, Tiia-Riikka'
'Nissinen, Maija'

_publ_section_title
;
 Influence of lower rim C-methyl group on crystal forms and metal
 complexation of resorcinarene bis-crown-5
;
_journal_issue 19
_journal_name_full CrystEngComm
_journal_page_first 3667
_journal_paper_doi 10.1039/C5CE00311C
_journal_volume 17
_journal_year 2015
_chemical_formula_moiety 'C52 H68 O14, 3(C H Cl3)'
_chemical_formula_sum 'C55 H71 Cl9 O14'
_chemical_formula_weight 1275.17
_chemical_name_common
;
C-methyl tetramethoxy resorcinarene bis-crown-5 chloroform solvate
;
_chemical_name_systematic 'C-methyl tetramethoxy resorcinarene bis-crown-5 chloroform solvate'
_space_group_crystal_system monoclinic
_space_group_IT_number 14
_space_group_name_Hall '-P 2ybc'
_space_group_name_H-M_alt 'P 1 21/c 1'
_symmetry_space_group_name_Hall '-P 2ybc'
_symmetry_space_group_name_H-M 'P 1 21/c 1'
_atom_sites_solution_hydrogens geom
_atom_sites_solution_primary direct
_atom_sites_solution_secondary difmap
_audit_creation_date 2014-06-25
_audit_creation_method
;
Olex2 1.2
(compiled 2014.05.21 svn.r2940 for OlexSys, GUI svn.r4846)
;
_audit_update_record
;
2015-01-05 deposited with the CCDC.
2015-04-10 downloaded from the CCDC.
;
_cell_angle_alpha 90.00
_cell_angle_beta 108.034(2)
_cell_angle_gamma 90.00
_cell_formula_units_Z 4
_cell_length_a 17.5687(4)
_cell_length_b 23.0884(5)
_cell_length_c 15.7904(3)
_cell_measurement_reflns_used 5375
_cell_measurement_temperature 173
_cell_measurement_theta_max 26.8210
_cell_measurement_theta_min 3.2870
_cell_volume 6090.4(2)
_computing_cell_refinement
;
CrysAlisPro, Agilent Technologies,
Version 1.171.36.28 (release 01-02-2013 CrysAlis171 .NET)
(compiled Feb  1 2013,16:14:44)
;
_computing_data_collection
;
CrysAlisPro, Agilent Technologies,
Version 1.171.36.28 (release 01-02-2013 CrysAlis171 .NET)
(compiled Feb  1 2013,16:14:44)
;
_computing_data_reduction
;
CrysAlisPro, Agilent Technologies,
Version 1.171.36.28 (release 01-02-2013 CrysAlis171 .NET)
(compiled Feb  1 2013,16:14:44)
;
_computing_molecular_graphics 'Olex2 (Dolomanov et al., 2009)'
_computing_publication_material 'Olex2 (Dolomanov et al., 2009)'
_computing_structure_refinement 'XL (Sheldrick, 2008)'
_computing_structure_solution 'SHELXS-97 (Sheldrick, 1990)'
_diffrn_ambient_temperature 173
_diffrn_detector_area_resol_mean 16.0107
_diffrn_measured_fraction_theta_full 0.959
_diffrn_measured_fraction_theta_max 0.922
_diffrn_measurement_details
;
  1 omega  -33.00   54.00   0.5000   87.0000
omega____ theta____ kappa____ phi______ frames
    -      -14.4421   57.0000  -30.0000 174

  2 omega   -3.00   84.00   0.5000   87.0000
omega____ theta____ kappa____ phi______ frames
    -       15.3015   57.0000  120.0000 174
;
_diffrn_measurement_device_type 'SuperNova, Single source at offset, Eos'
_diffrn_measurement_method '\w scans'
_diffrn_orient_matrix_UB_11 -0.0381675000
_diffrn_orient_matrix_UB_12 0.0125373000
_diffrn_orient_matrix_UB_13 -0.0060041000
_diffrn_orient_matrix_UB_21 0.0167795000
_diffrn_orient_matrix_UB_22 0.0280402000
_diffrn_orient_matrix_UB_23 0.0010671000
_diffrn_orient_matrix_UB_31 -0.0079334000
_diffrn_orient_matrix_UB_32 -0.0009650000
_diffrn_orient_matrix_UB_33 -0.0468347000
_diffrn_radiation_monochromator mirror
_diffrn_radiation_type MoK\a
_diffrn_radiation_wavelength 0.71073
_diffrn_reflns_av_R_equivalents 0.0251
_diffrn_reflns_av_unetI/netI 0.0590
_diffrn_reflns_limit_h_max 11
_diffrn_reflns_limit_h_min -21
_diffrn_reflns_limit_k_max 20
_diffrn_reflns_limit_k_min -28
_diffrn_reflns_limit_l_max 19
_diffrn_reflns_limit_l_min -17
_diffrn_reflns_number 21409
_diffrn_reflns_theta_full 26.00
_diffrn_reflns_theta_max 26.69
_diffrn_reflns_theta_min 2.98
_diffrn_source 'SuperNova (Mo) X-ray Source'
_exptl_absorpt_coefficient_mu 0.475
_exptl_absorpt_correction_T_max 1.00000
_exptl_absorpt_correction_T_min 0.88190
_exptl_absorpt_correction_type multi-scan
_exptl_absorpt_process_details
;
CrysAlisPro, Agilent Technologies,
Version 1.171.36.28 (release 01-02-2013 CrysAlis171 .NET)
(compiled Feb  1 2013,16:14:44)
Empirical absorption correction using spherical harmonics,
 implemented in SCALE3 ABSPACK scaling algorithm.
;
_exptl_crystal_colour colourless
_exptl_crystal_colour_primary colourless
_exptl_crystal_density_diffrn 1.391
_exptl_crystal_density_method 'not measured'
_exptl_crystal_description block
_exptl_crystal_F_000 2664
_exptl_crystal_recrystallization_method 'Re-crystallisation from solvent: Ethanol/chloroform'
_exptl_crystal_size_max 0.4
_exptl_crystal_size_mid 0.1
_exptl_crystal_size_min 0.1
_refine_diff_density_max 1.282
_refine_diff_density_min -1.069
_refine_diff_density_rms 0.094
_refine_ls_extinction_method none
_refine_ls_goodness_of_fit_ref 1.022
_refine_ls_hydrogen_treatment constr
_refine_ls_matrix_type full
_refine_ls_number_parameters 711
_refine_ls_number_reflns 11877
_refine_ls_number_restraints 0
_refine_ls_restrained_S_all 1.022
_refine_ls_R_factor_all 0.1329
_refine_ls_R_factor_gt 0.0860
_refine_ls_shift/su_max 0.000
_refine_ls_shift/su_mean 0.000
_refine_ls_structure_factor_coef Fsqd
_refine_ls_weighting_details 'calc w=1/[\s^2^(Fo^2^)+(0.1263P)^2^+14.5935P] where P=(Fo^2^+2Fc^2^)/3'
_refine_ls_weighting_scheme calc
_refine_ls_wR_factor_gt 0.2238
_refine_ls_wR_factor_ref 0.2632
_reflns_number_gt 7502
_reflns_number_total 11877
_reflns_threshold_expression >2sigma(I)
_cod_data_source_file c5ce00311c2.cif
_cod_data_source_block 1-V
_cod_depositor_comments 'Adding full bibliography for 7220270--7220279.cif.'
_cod_database_code 7220274
_chemical_oxdiff_formula 'C55 H71 O14 Cl9'
_reflns_odcompleteness_completeness 98.72
_reflns_odcompleteness_iscentric 1
_reflns_odcompleteness_theta 25.07
_olex2_refinement_description
;
1. Fixed Uiso
 At 1.2 times of:
  All C(H) groups, All C(H,H) groups
 At 1.5 times of:
  All C(H,H,H) groups
2.a Ternary CH refined with riding coordinates:
 C28(H28), C21(H21), C14(H14), C7(H7), C100(H100), C101(H101), C102(H102)
2.b Secondary CH2 refined with riding coordinates:
 C37(H37A,H37B), C38(H38A,H38B), C40(H40A,H40B), C41(H41A,H41B), C43(H43A,
 H43B), C44(H44A,H44B), C46(H46A,H46B), C47(H47A,H47B), C48(H48A,H48B),
 C49(H49A,H49B), C51(H51A,H51B), C52(H52A,H52B), C54(H54A,H54B), C55(H55A,H55B),
  C57(H57A,H57B), C58(H58A,H58B)
2.c Aromatic/amide H refined with riding coordinates:
 C2(H2), C5(H5), C23(H23), C26(H26), C16(H16), C19(H19), C9(H9), C12(H12)
2.d Idealised Me refined as rotating group:
 C32(H32A,H32B,H32C), C31(H31A,H31B,H31C), C30(H30A,H30B,H30C), C29(H29A,H29B,
 H29C), C33(H33A,H33B,H33C), C36(H36A,H36B,H36C), C35(H35A,H35B,H35C), C34(H34A,
 H34B,H34C)
;

loop_
_space_group_symop_id
_space_group_symop_operation_xyz
1 'x, y, z'
2 '-x, y+1/2, -z+1/2'
3 '-x, -y, -z'
4 'x, -y-1/2, z-1/2'

loop_
_atom_site_label
_atom_site_type_symbol
_atom_site_fract_x
_atom_site_fract_y
_atom_site_fract_z
_atom_site_U_iso_or_equiv
_atom_site_adp_type
_atom_site_occupancy
_atom_site_calc_flag
_atom_site_refinement_flags_posn
Cl1 Cl 0.52934(16) 0.43785(11) 0.9349(3) 0.1298(12) Uani 1 d .
Cl2 Cl 0.4376(2) 0.40836(12) 1.05253(18) 0.1306(12) Uani 1 d .
Cl3 Cl 0.36093(18) 0.43373(14) 0.8713(3) 0.1402(12) Uani 1 d .
Cl4 Cl 0.32113(10) 0.56001(9) 0.48494(15) 0.0788(6) Uani 1 d .
Cl5 Cl 0.15350(9) 0.57343(8) 0.46001(11) 0.0613(4) Uani 1 d .
Cl6 Cl 0.21138(17) 0.54691(11) 0.31148(15) 0.1048(8) Uani 1 d .
Cl7 Cl 0.85158(13) 0.56004(9) 0.27554(12) 0.0759(6) Uani 1 d .
Cl8 Cl 0.85463(11) 0.55849(9) 0.09421(11) 0.0716(5) Uani 1 d .
Cl9 Cl 1.00185(11) 0.55669(8) 0.23801(12) 0.0721(5) Uani 1 d .
O6 O 0.26308(18) 0.25366(13) 0.4758(2) 0.0327(8) Uani 1 d .
O4 O -0.02610(17) 0.26610(12) 0.3548(2) 0.0249(7) Uani 1 d .
O27 O 0.43515(19) 0.44320(17) 0.2603(2) 0.0397(9) Uani 1 d .
O25 O 0.43856(18) 0.40439(15) 0.5631(2) 0.0318(7) Uani 1 d .
O20 O 0.01026(18) 0.25491(13) 0.0985(2) 0.0318(7) Uani 1 d .
O18 O 0.29544(18) 0.29051(14) 0.2155(2) 0.0308(7) Uani 1 d .
O13 O -0.19073(18) 0.40190(15) 0.3201(2) 0.0322(8) Uani 1 d .
O11 O -0.18867(18) 0.38585(15) 0.0145(2) 0.0330(8) Uani 1 d .
O39 O -0.14591(19) 0.18750(13) 0.2080(2) 0.0322(7) Uani 1 d .
O42 O -0.2663(2) 0.21715(16) 0.0438(2) 0.0413(9) Uani 1 d .
O45 O -0.2794(2) 0.30208(17) -0.1108(2) 0.0404(9) Uani 1 d .
O50 O 0.4248(2) 0.21597(15) 0.3572(2) 0.0405(9) Uani 1 d .
O53 O 0.5408(2) 0.2447(2) 0.5236(2) 0.0559(11) Uani 1 d .
O56 O 0.5495(2) 0.32420(17) 0.6851(2) 0.0419(9) Uani 1 d .
C3 C 0.0511(2) 0.34917(17) 0.4078(3) 0.0194(8) Uani 1 d .
C2 C 0.1255(2) 0.37411(18) 0.4445(3) 0.0207(9) Uani 1 d .
H2 H 0.1279 0.4147 0.4546 0.025 Uiso 1 calc R
C1 C 0.1977(2) 0.34323(18) 0.4677(3) 0.0216(9) Uani 1 d .
C6 C 0.1920(3) 0.28358(18) 0.4516(3) 0.0246(9) Uani 1 d .
C5 C 0.1184(3) 0.25701(18) 0.4140(3) 0.0239(9) Uani 1 d .
H5 H 0.1160 0.2165 0.4033 0.029 Uiso 1 calc R
C4 C 0.0487(2) 0.28906(18) 0.3921(3) 0.0218(9) Uani 1 d .
C28 C 0.2784(2) 0.37252(19) 0.5111(3) 0.0233(9) Uani 1 d .
H28 H 0.3144 0.3422 0.5479 0.028 Uiso 1 calc R
C24 C 0.3187(2) 0.39372(18) 0.4435(3) 0.0224(9) Uani 1 d .
C23 C 0.2807(2) 0.39550(17) 0.3526(3) 0.0210(9) Uani 1 d .
H23 H 0.2256 0.3855 0.3313 0.025 Uiso 1 calc R
C22 C 0.3188(3) 0.41114(19) 0.2902(3) 0.0242(9) Uani 1 d .
C27 C 0.3982(3) 0.4276(2) 0.3231(3) 0.0293(10) Uani 1 d .
C26 C 0.4394(3) 0.4274(2) 0.4135(3) 0.0291(10) Uani 1 d .
H26 H 0.4937 0.4395 0.4346 0.035 Uiso 1 calc R
C25 C 0.3999(3) 0.40911(19) 0.4730(3) 0.0255(9) Uani 1 d .
C21 C 0.2773(3) 0.4086(2) 0.1896(3) 0.0302(10) Uani 1 d .
H21 H 0.3170 0.3910 0.1634 0.036 Uiso 1 calc R
C17 C 0.2054(2) 0.36795(19) 0.1654(3) 0.0234(9) Uani 1 d .
C16 C 0.1268(3) 0.38657(19) 0.1284(3) 0.0252(9) Uani 1 d .
H16 H 0.1177 0.4269 0.1183 0.030 Uiso 1 calc R
C15 C 0.0606(3) 0.34995(19) 0.1052(3) 0.0240(9) Uani 1 d .
C20 C 0.0758(3) 0.29101(18) 0.1207(3) 0.0224(9) Uani 1 d .
C19 C 0.1535(3) 0.2704(2) 0.1567(3) 0.0263(9) Uani 1 d .
H19 H 0.1628 0.2301 0.1663 0.032 Uiso 1 calc R
C18 C 0.2171(2) 0.30840(19) 0.1787(3) 0.0234(9) Uani 1 d .
C14 C -0.0247(2) 0.37233(19) 0.0647(3) 0.0242(9) Uani 1 d .
H14 H -0.0547 0.3424 0.0214 0.029 Uiso 1 calc R
C10 C -0.0687(3) 0.38053(18) 0.1333(3) 0.0221(9) Uani 1 d .
C9 C -0.0304(2) 0.38004(17) 0.2246(3) 0.0212(9) Uani 1 d .
H9 H 0.0261 0.3752 0.2452 0.025 Uiso 1 calc R
C8 C -0.0704(2) 0.38622(17) 0.2876(3) 0.0205(9) Uani 1 d .
C13 C -0.1532(2) 0.39538(19) 0.2559(3) 0.0241(9) Uani 1 d .
C12 C -0.1938(3) 0.3973(2) 0.1654(3) 0.0279(10) Uani 1 d .
H12 H -0.2499 0.4042 0.1449 0.034 Uiso 1 calc R
C11 C -0.1516(3) 0.3888(2) 0.1052(3) 0.0264(10) Uani 1 d .
C7 C -0.0268(2) 0.38284(18) 0.3872(3) 0.0225(9) Uani 1 d .
H7 H -0.0624 0.3608 0.4145 0.027 Uiso 1 calc R
C32 C 0.2720(3) 0.4207(2) 0.5757(3) 0.0338(11) Uani 1 d .
H32A H 0.2396 0.4526 0.5421 0.051 Uiso 1 calc GR
H32B H 0.3256 0.4350 0.6081 0.051 Uiso 1 calc GR
H32C H 0.2466 0.4053 0.6182 0.051 Uiso 1 calc GR
C31 C 0.2592(3) 0.4683(2) 0.1489(3) 0.0418(13) Uani 1 d .
H31A H 0.2188 0.4871 0.1708 0.063 Uiso 1 calc GR
H31B H 0.2387 0.4650 0.0839 0.063 Uiso 1 calc GR
H31C H 0.3082 0.4916 0.1657 0.063 Uiso 1 calc GR
C30 C -0.0275(3) 0.4287(2) 0.0122(3) 0.0343(11) Uani 1 d .
H30A H -0.0014 0.4597 0.0531 0.051 Uiso 1 calc GR
H30B H -0.0834 0.4392 -0.0180 0.051 Uiso 1 calc GR
H30C H 0.0004 0.4230 -0.0322 0.051 Uiso 1 calc GR
C29 C -0.0163(3) 0.44323(19) 0.4287(3) 0.0293(10) Uani 1 d .
H29A H 0.0090 0.4401 0.4932 0.044 Uiso 1 calc GR
H29B H -0.0688 0.4618 0.4166 0.044 Uiso 1 calc GR
H29C H 0.0176 0.4666 0.4030 0.044 Uiso 1 calc GR
C33 C 0.2584(3) 0.1922(2) 0.4658(4) 0.0416(13) Uani 1 d .
H33A H 0.2371 0.1824 0.4025 0.062 Uiso 1 calc GR
H33B H 0.2230 0.1766 0.4975 0.062 Uiso 1 calc GR
H33C H 0.3120 0.1754 0.4906 0.062 Uiso 1 calc GR
C36 C 0.5201(3) 0.4494(3) 0.2896(4) 0.0492(15) Uani 1 d .
H36A H 0.5387 0.4572 0.2382 0.074 Uiso 1 calc GR
H36B H 0.5448 0.4136 0.3188 0.074 Uiso 1 calc GR
H36C H 0.5353 0.4817 0.3318 0.074 Uiso 1 calc GR
C35 C 0.0248(3) 0.1949(2) 0.1158(3) 0.0364(11) Uani 1 d .
H35A H 0.0614 0.1808 0.0844 0.055 Uiso 1 calc GR
H35B H -0.0258 0.1736 0.0949 0.055 Uiso 1 calc GR
H35C H 0.0490 0.1888 0.1799 0.055 Uiso 1 calc GR
C34 C -0.2736(3) 0.4149(3) 0.2916(4) 0.0500(15) Uani 1 d .
H34A H -0.2830 0.4504 0.2556 0.075 Uiso 1 calc GR
H34B H -0.2919 0.4207 0.3437 0.075 Uiso 1 calc GR
H34C H -0.3033 0.3828 0.2557 0.075 Uiso 1 calc GR
C37 C -0.0323(3) 0.20440(19) 0.3452(3) 0.0268(10) Uani 1 d .
H37A H -0.0108 0.1857 0.4042 0.032 Uiso 1 calc R
H37B H -0.0006 0.1909 0.3070 0.032 Uiso 1 calc R
C38 C -0.1194(3) 0.1880(2) 0.3036(3) 0.0320(11) Uani 1 d .
H38A H -0.1280 0.1490 0.3251 0.038 Uiso 1 calc R
H38B H -0.1529 0.2156 0.3244 0.038 Uiso 1 calc R
C40 C -0.1556(3) 0.2438(2) 0.1691(3) 0.0345(11) Uani 1 d .
H40A H -0.1036 0.2644 0.1869 0.041 Uiso 1 calc R
H40B H -0.1938 0.2665 0.1906 0.041 Uiso 1 calc R
C41 C -0.1862(3) 0.2387(2) 0.0705(3) 0.0376(12) Uani 1 d .
H41A H -0.1848 0.2771 0.0432 0.045 Uiso 1 calc R
H41B H -0.1515 0.2120 0.0498 0.045 Uiso 1 calc R
C43 C -0.3031(3) 0.2107(3) -0.0498(4) 0.0499(15) Uani 1 d .
H43A H -0.3452 0.1806 -0.0603 0.060 Uiso 1 calc R
H43B H -0.2624 0.1969 -0.0767 0.060 Uiso 1 calc R
C44 C -0.3398(3) 0.2651(3) -0.0957(4) 0.0533(16) Uani 1 d .
H44A H -0.3800 0.2554 -0.1533 0.064 Uiso 1 calc R
H44B H -0.3674 0.2857 -0.0586 0.064 Uiso 1 calc R
C46 C -0.2976(3) 0.3616(3) -0.1108(3) 0.0408(13) Uani 1 d .
H46A H -0.3558 0.3671 -0.1392 0.049 Uiso 1 calc R
H46B H -0.2694 0.3828 -0.1466 0.049 Uiso 1 calc R
C47 C -0.2739(3) 0.3865(3) -0.0183(3) 0.0395(12) Uani 1 d .
H47A H -0.2940 0.4267 -0.0198 0.047 Uiso 1 calc R
H47B H -0.2965 0.3630 0.0205 0.047 Uiso 1 calc R
C48 C 0.3113(3) 0.2297(2) 0.2206(3) 0.0361(11) Uani 1 d .
H48A H 0.2935 0.2126 0.1602 0.043 Uiso 1 calc R
H48B H 0.2813 0.2107 0.2567 0.043 Uiso 1 calc R
C49 C 0.4002(3) 0.2197(3) 0.2630(3) 0.0429(13) Uani 1 d .
H49A H 0.4152 0.1834 0.2389 0.052 Uiso 1 calc R
H49B H 0.4297 0.2518 0.2456 0.052 Uiso 1 calc R
C51 C 0.4275(3) 0.2700(2) 0.4014(3) 0.0406(12) Uani 1 d .
H51A H 0.3731 0.2870 0.3853 0.049 Uiso 1 calc R
H51B H 0.4627 0.2972 0.3826 0.049 Uiso 1 calc R
C52 C 0.4588(3) 0.2607(2) 0.4998(3) 0.0368(11) Uani 1 d .
H52A H 0.4530 0.2968 0.5312 0.044 Uiso 1 calc R
H52B H 0.4278 0.2298 0.5176 0.044 Uiso 1 calc R
C54 C 0.5809(3) 0.2388(3) 0.6150(4) 0.0490(15) Uani 1 d .
H54A H 0.6265 0.2119 0.6230 0.059 Uiso 1 calc R
H54B H 0.5438 0.2210 0.6437 0.059 Uiso 1 calc R
C55 C 0.6117(3) 0.2945(3) 0.6618(4) 0.0457(14) Uani 1 d .
H55A H 0.6567 0.2864 0.7163 0.055 Uiso 1 calc R
H55B H 0.6319 0.3195 0.6224 0.055 Uiso 1 calc R
C57 C 0.5558(3) 0.3852(2) 0.6841(3) 0.0396(12) Uani 1 d .
H57A H 0.6127 0.3965 0.7100 0.048 Uiso 1 calc R
H57B H 0.5257 0.4022 0.7216 0.048 Uiso 1 calc R
C58 C 0.5241(3) 0.4092(2) 0.5918(3) 0.0354(11) Uani 1 d .
H58A H 0.5399 0.4503 0.5914 0.042 Uiso 1 calc R
H58B H 0.5464 0.3874 0.5510 0.042 Uiso 1 calc R
C100 C 0.4461(4) 0.4039(3) 0.9448(5) 0.0684(19) Uani 1 d .
H100 H 0.4486 0.3621 0.9293 0.082 Uiso 1 calc R
C101 C 0.2294(4) 0.5828(3) 0.4097(5) 0.0634(18) Uani 1 d .
H101 H 0.2336 0.6251 0.3981 0.076 Uiso 1 calc R
C102 C 0.9009(3) 0.5349(2) 0.2027(3) 0.0422(13) Uani 1 d .
H102 H 0.8993 0.4916 0.2029 0.051 Uiso 1 calc R

loop_
_atom_site_aniso_label
_atom_site_aniso_U_11
_atom_site_aniso_U_22
_atom_site_aniso_U_33
_atom_site_aniso_U_23
_atom_site_aniso_U_13
_atom_site_aniso_U_12
Cl1 0.0887(17) 0.0889(16) 0.243(4) -0.0554(19) 0.097(2) -0.0223(13)
Cl2 0.203(3) 0.1015(18) 0.1024(19) -0.0427(15) 0.069(2) -0.073(2)
Cl3 0.097(2) 0.120(2) 0.176(3) 0.021(2) 0.0016(19) 0.0091(16)
Cl4 0.0462(9) 0.0835(13) 0.1117(16) 0.0258(11) 0.0315(10) 0.0090(9)
Cl5 0.0448(8) 0.0766(11) 0.0666(10) 0.0131(9) 0.0232(7) 0.0080(7)
Cl6 0.146(2) 0.1037(17) 0.0678(13) -0.0073(12) 0.0369(14) 0.0479(15)
Cl7 0.0993(15) 0.0801(12) 0.0643(11) -0.0001(9) 0.0484(10) 0.0198(10)
Cl8 0.0668(11) 0.1019(14) 0.0442(9) 0.0143(9) 0.0146(8) 0.0310(10)
Cl9 0.0586(10) 0.0803(12) 0.0688(11) 0.0097(9) 0.0072(8) -0.0233(9)
O6 0.0251(17) 0.0234(16) 0.048(2) 0.0005(15) 0.0085(14) 0.0054(13)
O4 0.0208(15) 0.0209(15) 0.0309(17) -0.0022(13) 0.0050(12) -0.0037(12)
O27 0.0267(18) 0.063(2) 0.0303(18) 0.0107(17) 0.0100(14) -0.0112(16)
O25 0.0211(16) 0.049(2) 0.0228(16) 0.0022(15) 0.0037(12) -0.0060(14)
O20 0.0284(17) 0.0274(17) 0.0382(19) -0.0028(14) 0.0084(14) -0.0051(13)
O18 0.0265(16) 0.0333(18) 0.0315(17) -0.0019(14) 0.0070(13) 0.0063(13)
O13 0.0207(16) 0.052(2) 0.0251(16) -0.0016(15) 0.0082(13) 0.0048(14)
O11 0.0230(16) 0.053(2) 0.0216(16) 0.0022(15) 0.0042(13) 0.0005(14)
O39 0.0344(18) 0.0268(17) 0.0314(17) -0.0031(14) 0.0043(14) -0.0068(14)
O42 0.0302(18) 0.058(2) 0.0326(19) 0.0008(17) 0.0054(15) -0.0131(16)
O45 0.0304(18) 0.060(2) 0.0312(18) -0.0006(17) 0.0096(15) -0.0105(17)
O50 0.044(2) 0.039(2) 0.0331(19) 0.0002(16) 0.0040(16) 0.0161(16)
O53 0.031(2) 0.100(3) 0.034(2) 0.000(2) 0.0070(16) 0.018(2)
O56 0.0325(19) 0.063(3) 0.0322(19) 0.0091(18) 0.0128(15) 0.0058(17)
C3 0.023(2) 0.021(2) 0.0146(19) 0.0011(17) 0.0073(16) 0.0017(16)
C2 0.027(2) 0.019(2) 0.016(2) 0.0010(17) 0.0070(17) 0.0007(17)
C1 0.024(2) 0.023(2) 0.018(2) 0.0034(17) 0.0072(16) -0.0010(17)
C6 0.028(2) 0.023(2) 0.025(2) 0.0036(18) 0.0117(18) 0.0043(18)
C5 0.029(2) 0.018(2) 0.025(2) 0.0022(18) 0.0092(18) -0.0004(17)
C4 0.026(2) 0.023(2) 0.017(2) 0.0016(17) 0.0069(17) -0.0019(17)
C28 0.021(2) 0.030(2) 0.018(2) 0.0014(18) 0.0046(17) -0.0019(17)
C24 0.022(2) 0.021(2) 0.025(2) 0.0013(18) 0.0093(17) -0.0007(17)
C23 0.022(2) 0.019(2) 0.022(2) 0.0002(17) 0.0066(16) -0.0008(16)
C22 0.024(2) 0.024(2) 0.024(2) 0.0027(18) 0.0064(17) -0.0011(17)
C27 0.029(2) 0.036(3) 0.024(2) 0.003(2) 0.0101(19) -0.006(2)
C26 0.022(2) 0.034(3) 0.030(2) 0.003(2) 0.0067(18) -0.0039(19)
C25 0.026(2) 0.028(2) 0.022(2) 0.0021(19) 0.0063(18) -0.0023(18)
C21 0.027(2) 0.041(3) 0.023(2) 0.006(2) 0.0082(18) -0.003(2)
C17 0.023(2) 0.032(2) 0.017(2) -0.0010(18) 0.0081(17) -0.0006(18)
C16 0.029(2) 0.027(2) 0.020(2) -0.0004(18) 0.0089(18) -0.0014(18)
C15 0.027(2) 0.030(2) 0.017(2) 0.0005(18) 0.0098(17) 0.0014(18)
C20 0.027(2) 0.025(2) 0.017(2) -0.0003(17) 0.0096(17) 0.0001(17)
C19 0.030(2) 0.025(2) 0.025(2) -0.0005(19) 0.0105(18) 0.0037(18)
C18 0.023(2) 0.031(2) 0.018(2) -0.0004(18) 0.0095(17) 0.0049(18)
C14 0.023(2) 0.032(2) 0.018(2) -0.0009(19) 0.0068(17) -0.0016(18)
C10 0.028(2) 0.020(2) 0.019(2) -0.0007(17) 0.0088(17) -0.0001(17)
C9 0.020(2) 0.021(2) 0.023(2) -0.0001(17) 0.0070(16) 0.0008(16)
C8 0.026(2) 0.017(2) 0.019(2) -0.0020(17) 0.0069(17) -0.0009(16)
C13 0.022(2) 0.027(2) 0.026(2) -0.0009(19) 0.0105(17) 0.0004(17)
C12 0.018(2) 0.034(2) 0.031(2) -0.002(2) 0.0068(18) -0.0001(18)
C11 0.028(2) 0.032(2) 0.018(2) 0.0060(19) 0.0044(17) 0.0021(19)
C7 0.024(2) 0.022(2) 0.022(2) 0.0015(18) 0.0073(17) 0.0035(17)
C32 0.031(3) 0.043(3) 0.029(2) -0.010(2) 0.011(2) -0.005(2)
C31 0.040(3) 0.046(3) 0.032(3) 0.014(2) 0.000(2) -0.013(2)
C30 0.032(3) 0.045(3) 0.028(2) 0.014(2) 0.013(2) 0.005(2)
C29 0.031(2) 0.029(2) 0.029(2) -0.007(2) 0.0100(19) 0.0041(19)
C33 0.031(3) 0.030(3) 0.060(3) -0.001(3) 0.009(2) 0.009(2)
C36 0.031(3) 0.081(4) 0.039(3) 0.002(3) 0.017(2) -0.013(3)
C35 0.042(3) 0.025(2) 0.042(3) -0.002(2) 0.014(2) -0.004(2)
C34 0.028(3) 0.091(5) 0.037(3) 0.006(3) 0.019(2) 0.012(3)
C37 0.029(2) 0.023(2) 0.028(2) -0.0016(19) 0.0082(19) -0.0054(18)
C38 0.038(3) 0.027(2) 0.034(3) 0.001(2) 0.014(2) -0.011(2)
C40 0.038(3) 0.029(3) 0.034(3) 0.000(2) 0.007(2) -0.008(2)
C41 0.031(3) 0.042(3) 0.036(3) 0.001(2) 0.006(2) -0.016(2)
C43 0.043(3) 0.061(4) 0.040(3) -0.010(3) 0.004(2) -0.023(3)
C44 0.032(3) 0.084(5) 0.039(3) 0.008(3) 0.004(2) -0.020(3)
C46 0.027(3) 0.071(4) 0.020(2) 0.009(2) 0.0013(19) -0.002(2)
C47 0.022(2) 0.064(4) 0.027(3) 0.001(2) 0.0000(19) 0.003(2)
C48 0.036(3) 0.036(3) 0.035(3) -0.005(2) 0.009(2) 0.012(2)
C49 0.039(3) 0.053(3) 0.037(3) -0.001(3) 0.012(2) 0.023(3)
C51 0.044(3) 0.031(3) 0.041(3) 0.003(2) 0.006(2) 0.005(2)
C52 0.029(3) 0.042(3) 0.037(3) -0.002(2) 0.007(2) 0.004(2)
C54 0.039(3) 0.070(4) 0.034(3) 0.012(3) 0.006(2) 0.020(3)
C55 0.032(3) 0.067(4) 0.038(3) 0.003(3) 0.012(2) 0.006(3)
C57 0.030(3) 0.058(4) 0.027(3) 0.000(2) 0.003(2) -0.005(2)
C58 0.024(2) 0.050(3) 0.031(3) 0.002(2) 0.0061(19) -0.006(2)
C100 0.081(5) 0.043(4) 0.080(5) -0.013(3) 0.023(4) -0.010(3)
C101 0.069(4) 0.064(4) 0.066(4) 0.019(3) 0.033(4) 0.017(3)
C102 0.050(3) 0.038(3) 0.039(3) 0.001(2) 0.016(2) -0.001(2)

loop_
_atom_type_symbol
_atom_type_description
_atom_type_scat_dispersion_real
_atom_type_scat_dispersion_imag
_atom_type_scat_source
C C 0.0033 0.0016 'International Tables Vol C Tables 4.2.6.8 and 6.1.1.4'
H H 0.0000 0.0000 'International Tables Vol C Tables 4.2.6.8 and 6.1.1.4'
Cl Cl 0.1484 0.1585 'International Tables Vol C Tables 4.2.6.8 and 6.1.1.4'
O O 0.0106 0.0060 'International Tables Vol C Tables 4.2.6.8 and 6.1.1.4'

loop_
_geom_angle_atom_site_label_1
_geom_angle_atom_site_label_2
_geom_angle_atom_site_label_3
_geom_angle
C6 O6 C33 116.9(4)
C4 O4 C37 117.5(3)
C27 O27 C36 117.8(4)
C25 O25 C58 117.0(3)
C20 O20 C35 117.1(4)
C18 O18 C48 118.0(4)
C13 O13 C34 117.9(3)
C11 O11 C47 118.9(3)
C40 O39 C38 113.8(3)
C43 O42 C41 115.6(4)
C46 O45 C44 113.6(4)
C49 O50 C51 114.5(4)
C54 O53 C52 116.2(4)
C57 O56 C55 113.9(4)
C2 C3 C4 117.2(4)
C2 C3 C7 123.3(4)
C4 C3 C7 119.4(4)
C3 C2 H2 118.0
C3 C2 C1 124.1(4)
C1 C2 H2 118.0
C2 C1 C28 122.1(4)
C6 C1 C2 116.4(4)
C6 C1 C28 121.5(4)
O6 C6 C1 115.9(4)
O6 C6 C5 122.9(4)
C5 C6 C1 121.2(4)
C6 C5 H5 119.8
C4 C5 C6 120.5(4)
C4 C5 H5 119.8
O4 C4 C3 115.5(4)
O4 C4 C5 124.0(4)
C5 C4 C3 120.6(4)
C1 C28 H28 106.5
C1 C28 C24 113.2(3)
C1 C28 C32 111.7(4)
C24 C28 H28 106.5
C24 C28 C32 112.1(4)
C32 C28 H28 106.5
C23 C24 C28 123.7(4)
C23 C24 C25 116.8(4)
C25 C24 C28 119.4(4)
C24 C23 H23 118.1
C24 C23 C22 123.8(4)
C22 C23 H23 118.1
C23 C22 C21 122.9(4)
C27 C22 C23 117.0(4)
C27 C22 C21 120.0(4)
C22 C27 O27 116.3(4)
C22 C27 C26 122.0(4)
C26 C27 O27 121.7(4)
C27 C26 H26 120.5
C27 C26 C25 119.1(4)
C25 C26 H26 120.5
O25 C25 C24 116.6(4)
O25 C25 C26 122.1(4)
C26 C25 C24 121.3(4)
C22 C21 H21 106.0
C17 C21 C22 112.0(3)
C17 C21 H21 106.0
C31 C21 C22 112.1(4)
C31 C21 H21 106.0
C31 C21 C17 113.9(4)
C16 C17 C21 123.6(4)
C16 C17 C18 116.7(4)
C18 C17 C21 119.7(4)
C17 C16 H16 117.9
C17 C16 C15 124.2(4)
C15 C16 H16 117.9
C16 C15 C20 116.6(4)
C16 C15 C14 122.5(4)
C20 C15 C14 121.0(4)
O20 C20 C15 116.5(4)
O20 C20 C19 122.4(4)
C19 C20 C15 121.1(4)
C20 C19 H19 119.9
C18 C19 C20 120.2(4)
C18 C19 H19 119.9
O18 C18 C17 116.1(4)
C19 C18 O18 122.7(4)
C19 C18 C17 121.2(4)
C15 C14 H14 107.1
C15 C14 C30 112.1(4)
C10 C14 C15 113.2(3)
C10 C14 H14 107.1
C10 C14 C30 109.9(4)
C30 C14 H14 107.1
C9 C10 C14 123.1(4)
C9 C10 C11 116.9(4)
C11 C10 C14 120.0(4)
C10 C9 H9 118.3
C10 C9 C8 123.4(4)
C8 C9 H9 118.3
C9 C8 C13 117.3(4)
C9 C8 C7 121.9(4)
C13 C8 C7 120.8(4)
O13 C13 C8 115.8(4)
O13 C13 C12 122.9(4)
C12 C13 C8 121.4(4)
C13 C12 H12 120.4
C13 C12 C11 119.1(4)
C11 C12 H12 120.4
O11 C11 C10 115.7(4)
O11 C11 C12 122.4(4)
C12 C11 C10 121.8(4)
C3 C7 C8 112.2(3)
C3 C7 H7 106.8
C3 C7 C29 113.2(4)
C8 C7 H7 106.8
C8 C7 C29 110.6(3)
C29 C7 H7 106.8
C28 C32 H32A 109.5
C28 C32 H32B 109.5
C28 C32 H32C 109.5
H32A C32 H32B 109.5
H32A C32 H32C 109.5
H32B C32 H32C 109.5
C21 C31 H31A 109.5
C21 C31 H31B 109.5
C21 C31 H31C 109.5
H31A C31 H31B 109.5
H31A C31 H31C 109.5
H31B C31 H31C 109.5
C14 C30 H30A 109.5
C14 C30 H30B 109.5
C14 C30 H30C 109.5
H30A C30 H30B 109.5
H30A C30 H30C 109.5
H30B C30 H30C 109.5
C7 C29 H29A 109.5
C7 C29 H29B 109.5
C7 C29 H29C 109.5
H29A C29 H29B 109.5
H29A C29 H29C 109.5
H29B C29 H29C 109.5
O6 C33 H33A 109.5
O6 C33 H33B 109.5
O6 C33 H33C 109.5
H33A C33 H33B 109.5
H33A C33 H33C 109.5
H33B C33 H33C 109.5
O27 C36 H36A 109.5
O27 C36 H36B 109.5
O27 C36 H36C 109.5
H36A C36 H36B 109.5
H36A C36 H36C 109.5
H36B C36 H36C 109.5
O20 C35 H35A 109.5
O20 C35 H35B 109.5
O20 C35 H35C 109.5
H35A C35 H35B 109.5
H35A C35 H35C 109.5
H35B C35 H35C 109.5
O13 C34 H34A 109.5
O13 C34 H34B 109.5
O13 C34 H34C 109.5
H34A C34 H34B 109.5
H34A C34 H34C 109.5
H34B C34 H34C 109.5
O4 C37 H37A 109.8
O4 C37 H37B 109.8
O4 C37 C38 109.2(4)
H37A C37 H37B 108.3
C38 C37 H37A 109.8
C38 C37 H37B 109.8
O39 C38 C37 114.4(4)
O39 C38 H38A 108.7
O39 C38 H38B 108.7
C37 C38 H38A 108.7
C37 C38 H38B 108.7
H38A C38 H38B 107.6
O39 C40 H40A 109.8
O39 C40 H40B 109.8
O39 C40 C41 109.6(4)
H40A C40 H40B 108.2
C41 C40 H40A 109.8
C41 C40 H40B 109.8
O42 C41 C40 109.9(4)
O42 C41 H41A 109.7
O42 C41 H41B 109.7
C40 C41 H41A 109.7
C40 C41 H41B 109.7
H41A C41 H41B 108.2
O42 C43 H43A 108.8
O42 C43 H43B 108.8
O42 C43 C44 113.8(5)
H43A C43 H43B 107.7
C44 C43 H43A 108.8
C44 C43 H43B 108.8
O45 C44 C43 110.5(5)
O45 C44 H44A 109.5
O45 C44 H44B 109.5
C43 C44 H44A 109.5
C43 C44 H44B 109.5
H44A C44 H44B 108.1
O45 C46 H46A 109.2
O45 C46 H46B 109.2
O45 C46 C47 112.3(4)
H46A C46 H46B 107.9
C47 C46 H46A 109.2
C47 C46 H46B 109.2
O11 C47 C46 107.1(4)
O11 C47 H47A 110.3
O11 C47 H47B 110.3
C46 C47 H47A 110.3
C46 C47 H47B 110.3
H47A C47 H47B 108.6
O18 C48 H48A 109.8
O18 C48 H48B 109.8
O18 C48 C49 109.3(4)
H48A C48 H48B 108.3
C49 C48 H48A 109.8
C49 C48 H48B 109.8
O50 C49 C48 114.2(4)
O50 C49 H49A 108.7
O50 C49 H49B 108.7
C48 C49 H49A 108.7
C48 C49 H49B 108.7
H49A C49 H49B 107.6
O50 C51 H51A 109.8
O50 C51 H51B 109.8
O50 C51 C52 109.3(4)
H51A C51 H51B 108.3
C52 C51 H51A 109.8
C52 C51 H51B 109.8
O53 C52 C51 109.2(4)
O53 C52 H52A 109.8
O53 C52 H52B 109.8
C51 C52 H52A 109.8
C51 C52 H52B 109.8
H52A C52 H52B 108.3
O53 C54 H54A 108.7
O53 C54 H54B 108.7
O53 C54 C55 114.3(5)
H54A C54 H54B 107.6
C55 C54 H54A 108.7
C55 C54 H54B 108.7
O56 C55 C54 110.4(4)
O56 C55 H55A 109.6
O56 C55 H55B 109.6
C54 C55 H55A 109.6
C54 C55 H55B 109.6
H55A C55 H55B 108.1
O56 C57 H57A 109.2
O56 C57 H57B 109.2
O56 C57 C58 111.9(4)
H57A C57 H57B 107.9
C58 C57 H57A 109.2
C58 C57 H57B 109.2
O25 C58 C57 108.5(4)
O25 C58 H58A 110.0
O25 C58 H58B 110.0
C57 C58 H58A 110.0
C57 C58 H58B 110.0
H58A C58 H58B 108.4
Cl1 C100 Cl2 113.1(4)
Cl1 C100 Cl3 110.1(4)
Cl1 C100 H100 108.5
Cl2 C100 H100 108.5
Cl3 C100 Cl2 108.2(4)
Cl3 C100 H100 108.5
Cl4 C101 Cl5 108.7(4)
Cl4 C101 H101 108.2
Cl5 C101 H101 108.2
Cl6 C101 Cl4 110.0(4)
Cl6 C101 Cl5 113.4(4)
Cl6 C101 H101 108.2
Cl7 C102 Cl8 111.7(3)
Cl7 C102 Cl9 110.8(3)
Cl7 C102 H102 108.1
Cl8 C102 Cl9 109.9(3)
Cl8 C102 H102 108.1
Cl9 C102 H102 108.1

loop_
_geom_bond_atom_site_label_1
_geom_bond_atom_site_label_2
_geom_bond_distance
Cl1 C100 1.709(7)
Cl2 C100 1.756(8)
Cl3 C100 1.727(8)
Cl4 C101 1.761(7)
Cl5 C101 1.764(7)
Cl6 C101 1.700(7)
Cl7 C102 1.740(5)
Cl8 C102 1.741(6)
Cl9 C102 1.760(6)
O6 C6 1.374(5)
O6 C33 1.427(6)
O4 C4 1.369(5)
O4 C37 1.433(5)
O27 C27 1.390(5)
O27 C36 1.427(6)
O25 C25 1.378(5)
O25 C58 1.433(5)
O20 C20 1.377(5)
O20 C35 1.421(6)
O18 C18 1.381(5)
O18 C48 1.429(6)
O13 C13 1.378(5)
O13 C34 1.417(6)
O11 C11 1.379(5)
O11 C47 1.424(5)
O39 C38 1.436(5)
O39 C40 1.425(6)
O42 C41 1.428(5)
O42 C43 1.427(6)
O45 C44 1.438(6)
O45 C46 1.411(7)
O50 C49 1.417(6)
O50 C51 1.423(6)
O53 C52 1.421(6)
O53 C54 1.403(6)
O56 C55 1.431(6)
O56 C57 1.414(7)
C3 C2 1.381(6)
C3 C4 1.408(6)
C3 C7 1.520(5)
C2 H2 0.9500
C2 C1 1.402(6)
C1 C6 1.399(6)
C1 C28 1.528(6)
C6 C5 1.388(6)
C5 H5 0.9500
C5 C4 1.380(6)
C28 H28 1.0000
C28 C24 1.532(6)
C28 C32 1.538(6)
C24 C23 1.384(6)
C24 C25 1.403(6)
C23 H23 0.9500
C23 C22 1.397(6)
C22 C27 1.383(6)
C22 C21 1.531(6)
C27 C26 1.386(6)
C26 H26 0.9500
C26 C25 1.395(6)
C21 H21 1.0000
C21 C17 1.525(6)
C21 C31 1.513(7)
C17 C16 1.389(6)
C17 C18 1.397(6)
C16 H16 0.9500
C16 C15 1.393(6)
C15 C20 1.394(6)
C15 C14 1.526(6)
C20 C19 1.390(6)
C19 H19 0.9500
C19 C18 1.378(6)
C14 H14 1.0000
C14 C10 1.525(6)
C14 C30 1.535(6)
C10 C9 1.391(6)
C10 C11 1.397(6)
C9 H9 0.9500
C9 C8 1.392(6)
C8 C13 1.399(6)
C8 C7 1.524(6)
C13 C12 1.387(6)
C12 H12 0.9500
C12 C11 1.390(6)
C7 H7 1.0000
C7 C29 1.527(6)
C32 H32A 0.9800
C32 H32B 0.9800
C32 H32C 0.9800
C31 H31A 0.9800
C31 H31B 0.9800
C31 H31C 0.9800
C30 H30A 0.9800
C30 H30B 0.9800
C30 H30C 0.9800
C29 H29A 0.9800
C29 H29B 0.9800
C29 H29C 0.9800
C33 H33A 0.9800
C33 H33B 0.9800
C33 H33C 0.9800
C36 H36A 0.9800
C36 H36B 0.9800
C36 H36C 0.9800
C35 H35A 0.9800
C35 H35B 0.9800
C35 H35C 0.9800
C34 H34A 0.9800
C34 H34B 0.9800
C34 H34C 0.9800
C37 H37A 0.9900
C37 H37B 0.9900
C37 C38 1.514(6)
C38 H38A 0.9900
C38 H38B 0.9900
C40 H40A 0.9900
C40 H40B 0.9900
C40 C41 1.485(7)
C41 H41A 0.9900
C41 H41B 0.9900
C43 H43A 0.9900
C43 H43B 0.9900
C43 C44 1.493(9)
C44 H44A 0.9900
C44 H44B 0.9900
C46 H46A 0.9900
C46 H46B 0.9900
C46 C47 1.503(7)
C47 H47A 0.9900
C47 H47B 0.9900
C48 H48A 0.9900
C48 H48B 0.9900
C48 C49 1.515(7)
C49 H49A 0.9900
C49 H49B 0.9900
C51 H51A 0.9900
C51 H51B 0.9900
C51 C52 1.494(7)
C52 H52A 0.9900
C52 H52B 0.9900
C54 H54A 0.9900
C54 H54B 0.9900
C54 C55 1.500(8)
C55 H55A 0.9900
C55 H55B 0.9900
C57 H57A 0.9900
C57 H57B 0.9900
C57 C58 1.496(7)
C58 H58A 0.9900
C58 H58B 0.9900
C100 H100 1.0000
C101 H101 1.0000
C102 H102 1.0000

loop_
_geom_torsion_atom_site_label_1
_geom_torsion_atom_site_label_2
_geom_torsion_atom_site_label_3
_geom_torsion_atom_site_label_4
_geom_torsion
O6 C6 C5 C4 179.0(4)
O4 C37 C38 O39 88.1(5)
O27 C27 C26 C25 -177.5(4)
O20 C20 C19 C18 -179.4(4)
O18 C48 C49 O50 88.3(5)
O13 C13 C12 C11 -178.4(4)
O39 C40 C41 O42 68.2(5)
O42 C43 C44 O45 79.7(6)
O45 C46 C47 O11 67.8(5)
O50 C51 C52 O53 68.2(5)
O53 C54 C55 O56 82.9(6)
O56 C57 C58 O25 72.1(5)
C3 C2 C1 C6 0.2(6)
C3 C2 C1 C28 -177.8(4)
C2 C3 C4 O4 -179.3(3)
C2 C3 C4 C5 0.8(6)
C2 C3 C7 C8 113.8(4)
C2 C3 C7 C29 -12.3(6)
C2 C1 C6 O6 -179.1(4)
C2 C1 C6 C5 0.4(6)
C2 C1 C28 C24 -91.6(5)
C2 C1 C28 C32 35.9(5)
C1 C6 C5 C4 -0.4(6)
C1 C28 C24 C23 10.6(6)
C1 C28 C24 C25 -165.4(4)
C6 C1 C28 C24 90.4(5)
C6 C1 C28 C32 -142.0(4)
C6 C5 C4 O4 179.9(4)
C6 C5 C4 C3 -0.2(6)
C4 O4 C37 C38 179.6(3)
C4 C3 C2 C1 -0.8(6)
C4 C3 C7 C8 -68.6(5)
C4 C3 C7 C29 165.4(4)
C28 C1 C6 O6 -1.0(6)
C28 C1 C6 C5 178.5(4)
C28 C24 C23 C22 -175.6(4)
C28 C24 C25 O25 -0.5(6)
C28 C24 C25 C26 178.5(4)
C24 C23 C22 C27 -2.3(7)
C24 C23 C22 C21 175.5(4)
C23 C24 C25 O25 -176.7(4)
C23 C24 C25 C26 2.4(6)
C23 C22 C27 O27 -179.8(4)
C23 C22 C27 C26 1.5(7)
C23 C22 C21 C17 -21.0(6)
C23 C22 C21 C31 108.5(5)
C22 C27 C26 C25 1.1(7)
C22 C21 C17 C16 113.6(5)
C22 C21 C17 C18 -67.7(5)
C27 C22 C21 C17 156.7(4)
C27 C22 C21 C31 -73.8(6)
C27 C26 C25 O25 175.9(4)
C27 C26 C25 C24 -3.1(7)
C25 O25 C58 C57 -162.7(4)
C25 C24 C23 C22 0.4(6)
C21 C22 C27 O27 2.3(6)
C21 C22 C27 C26 -176.3(4)
C21 C17 C16 C15 179.4(4)
C21 C17 C18 O18 1.3(6)
C21 C17 C18 C19 -179.4(4)
C17 C16 C15 C20 -0.1(6)
C17 C16 C15 C14 179.9(4)
C16 C17 C18 O18 180.0(3)
C16 C17 C18 C19 -0.6(6)
C16 C15 C20 O20 179.4(3)
C16 C15 C20 C19 -0.6(6)
C16 C15 C14 C10 -96.9(5)
C16 C15 C14 C30 28.1(5)
C15 C20 C19 C18 0.6(6)
C15 C14 C10 C9 13.3(6)
C15 C14 C10 C11 -166.5(4)
C20 C15 C14 C10 83.2(5)
C20 C15 C14 C30 -151.9(4)
C20 C19 C18 O18 179.3(4)
C20 C19 C18 C17 0.0(6)
C18 O18 C48 C49 -179.9(4)
C18 C17 C16 C15 0.7(6)
C14 C15 C20 O20 -0.6(6)
C14 C15 C20 C19 179.4(4)
C14 C10 C9 C8 -178.5(4)
C14 C10 C11 O11 3.3(6)
C14 C10 C11 C12 -179.1(4)
C10 C9 C8 C13 -2.3(6)
C10 C9 C8 C7 177.3(4)
C9 C10 C11 O11 -176.5(4)
C9 C10 C11 C12 1.1(6)
C9 C8 C13 O13 -179.4(4)
C9 C8 C13 C12 1.0(6)
C9 C8 C7 C3 -23.4(5)
C9 C8 C7 C29 104.1(4)
C8 C13 C12 C11 1.2(7)
C13 C8 C7 C3 156.2(4)
C13 C8 C7 C29 -76.4(5)
C13 C12 C11 O11 175.1(4)
C13 C12 C11 C10 -2.3(7)
C11 O11 C47 C46 -159.8(4)
C11 C10 C9 C8 1.2(6)
C7 C3 C2 C1 176.9(4)
C7 C3 C4 O4 2.8(5)
C7 C3 C4 C5 -177.0(4)
C7 C8 C13 O13 1.1(6)
C7 C8 C13 C12 -178.5(4)
C32 C28 C24 C23 -116.8(5)
C32 C28 C24 C25 67.3(5)
C31 C21 C17 C16 -14.9(6)
C31 C21 C17 C18 163.7(4)
C30 C14 C10 C9 -112.9(5)
C30 C14 C10 C11 67.4(5)
C33 O6 C6 C1 175.7(4)
C33 O6 C6 C5 -3.8(6)
C36 O27 C27 C22 -168.0(5)
C36 O27 C27 C26 10.7(7)
C35 O20 C20 C15 -178.7(4)
C35 O20 C20 C19 1.3(6)
C34 O13 C13 C8 176.1(4)
C34 O13 C13 C12 -4.4(7)
C37 O4 C4 C3 -174.4(3)
C37 O4 C4 C5 5.5(6)
C38 O39 C40 C41 -177.8(4)
C40 O39 C38 C37 -73.4(5)
C41 O42 C43 C44 -84.0(6)
C43 O42 C41 C40 179.4(5)
C44 O45 C46 C47 84.1(5)
C46 O45 C44 C43 -150.0(5)
C47 O11 C11 C10 172.2(4)
C47 O11 C11 C12 -5.4(7)
C48 O18 C18 C17 -172.8(4)
C48 O18 C18 C19 7.8(6)
C49 O50 C51 C52 -176.6(4)
C51 O50 C49 C48 -75.0(6)
C52 O53 C54 C55 -83.5(6)
C54 O53 C52 C51 175.3(5)
C55 O56 C57 C58 80.5(5)
C57 O56 C55 C54 -148.0(4)
C58 O25 C25 C24 168.5(4)
C58 O25 C25 C26 -10.6(6)
